data_7249152
loop_
_publ_author_name
'Mahdavi, Seyedehmahbobeh'
'Bockfeld, Dirk'
'Esarev, Igor V.'
'Lippmann, Petra'
'Frank, Ren\'e'
'Br\"onstrup, Mark'
'Ott, Ingo'
'Tamm, Matthias'

_publ_section_title
;
 Gold(I) and Gold(III) Carbene Complexes from the Marine Betaine
 Norzooanemonin: Inhibition of Thioredoxin Reductase, Anti-proliferative
 and Antimicrobial Activity
;
_journal_name_full 'RSC Medicinal Chemistry'
_journal_paper_doi 10.1039/D4MD00358F
_journal_year 2024
_chemical_formula_moiety 'C8 H13 N2 O2, B F4'
_chemical_formula_sum 'C8 H13 B F4 N2 O2'
_chemical_formula_weight 256.01
_space_group_crystal_system triclinic
_space_group_IT_number 2
_space_group_name_Hall '-P 1'
_space_group_name_H-M_alt 'P -1'
_atom_sites_solution_hydrogens geom
_atom_sites_solution_primary iterative
_atom_sites_solution_secondary difmap
_audit_creation_method SHELXL-2018/3
_audit_update_record
;
2024-05-14 deposited with the CCDC.	2024-07-30 downloaded from the CCDC.
;
_cell_angle_alpha 79.200(10)
_cell_angle_beta 88.373(8)
_cell_angle_gamma 66.083(10)
_cell_formula_units_Z 2
_cell_length_a 8.1082(7)
_cell_length_b 8.1979(10)
_cell_length_c 9.6164(11)
_cell_measurement_reflns_used 4175
_cell_measurement_temperature 100(2)
_cell_measurement_theta_max 72.5750
_cell_measurement_theta_min 4.6820
_cell_volume 573.16(12)
_computing_cell_refinement 'CrysAlisPro 1.171.42.64a (Rigaku OD, 2022)'
_computing_data_collection 'CrysAlisPro 1.171.42.64a (Rigaku OD, 2022)'
_computing_data_reduction 'CrysAlisPro 1.171.42.64a (Rigaku OD, 2022)'
_computing_publication_material 'OLEX2 v1.3 (O. V. Dolomanov et al., J. Appl. Cryst., 2009, 42, 339-341)'
_computing_structure_refinement 'SHELXL-2018/3 (G. M. Sheldrick, Acta Cryst., 2015, C71, 3-8)'
_computing_structure_solution 'SHELXT 2018/2 (G. M. Sheldrick, Acta Cryst., 2015, A71, 3-8)'
_diffrn_ambient_environment N~2~
_diffrn_ambient_temperature 100(2)
_diffrn_detector 'Hybrid Pixel Array Detector'
_diffrn_detector_area_resol_mean 10.0000
_diffrn_detector_type HyPix
_diffrn_measured_fraction_theta_full 0.998
_diffrn_measured_fraction_theta_max 0.998
_diffrn_measurement_device 'four-circle diffractometer'
_diffrn_measurement_device_type 'XtaLAB Synergy, Single source at home/near, HyPix'
_diffrn_measurement_method '\w scans'
_diffrn_radiation_monochromator mirror
_diffrn_radiation_probe x-ray
_diffrn_radiation_type 'Cu K\a'
_diffrn_radiation_wavelength 1.54184
_diffrn_reflns_av_unetI/netI 0.0473
_diffrn_reflns_Laue_measured_fraction_full 0.998
_diffrn_reflns_Laue_measured_fraction_max 0.998
_diffrn_reflns_limit_h_max 9
_diffrn_reflns_limit_h_min -9
_diffrn_reflns_limit_k_max 9
_diffrn_reflns_limit_k_min -9
_diffrn_reflns_limit_l_max 11
_diffrn_reflns_limit_l_min -11
_diffrn_reflns_number 6548
_diffrn_reflns_point_group_measured_fraction_full 0.998
_diffrn_reflns_point_group_measured_fraction_max 0.998
_diffrn_reflns_theta_full 66.596
_diffrn_reflns_theta_max 66.596
_diffrn_reflns_theta_min 4.688
_diffrn_source 'micro-focus sealed X-ray tube'
_diffrn_source_type 'PhotonJet (Cu) X-ray Source'
_exptl_absorpt_coefficient_mu 1.296
_exptl_absorpt_correction_T_max 1.00000
_exptl_absorpt_correction_T_min 0.49233
_exptl_absorpt_correction_type multi-scan
_exptl_absorpt_process_details
;
CrysAlisPro 1.171.42.64a (Rigaku Oxford Diffraction, 2022)
Empirical absorption correction using spherical harmonics,
implemented in SCALE3 ABSPACK scaling algorithm.
;
_exptl_crystal_colour colourless
_exptl_crystal_density_diffrn 1.483
_exptl_crystal_description irregular
_exptl_crystal_F_000 264
_exptl_crystal_size_max 0.07
_exptl_crystal_size_mid 0.05
_exptl_crystal_size_min 0.010
_refine_diff_density_max 0.579
_refine_diff_density_min -0.328
_refine_diff_density_rms 0.108
_refine_ls_extinction_method none
_refine_ls_goodness_of_fit_ref 1.102
_refine_ls_hydrogen_treatment constr
_refine_ls_matrix_type full
_refine_ls_number_parameters 158
_refine_ls_number_reflns 6548
_refine_ls_number_restraints 0
_refine_ls_restrained_S_all 1.102
_refine_ls_R_factor_all 0.1366
_refine_ls_R_factor_gt 0.1020
_refine_ls_shift/su_max 0.000
_refine_ls_shift/su_mean 0.000
_refine_ls_structure_factor_coef Fsqd
_refine_ls_weighting_details 'w=1/[\s^2^(Fo^2^)+(0.2000P)^2^] where P=(Fo^2^+2Fc^2^)/3'
_refine_ls_weighting_scheme calc
_refine_ls_wR_factor_gt 0.2657
_refine_ls_wR_factor_ref 0.2979
_reflns_Friedel_coverage 0.000
_reflns_number_gt 4438
_reflns_number_total 6548
_reflns_threshold_expression 'I > 2\s(I)'
_cod_data_source_file d4md00358f2.cif
_cod_data_source_block sm23db
_cod_database_code 7249152
_shelx_shelxl_version_number 2018/3
_shelx_space_group_comment
;
The symmetry employed for this shelxl refinement is uniquely defined
by the following loop, which should always be used as a source of
symmetry information in preference to the above space-group names.
They are only intended as comments.
;
_oxdiff_exptl_absorpt_empirical_full_min 0.636
_oxdiff_exptl_absorpt_empirical_full_max 1.691
_oxdiff_exptl_absorpt_empirical_details
;
Empirical correction (ABSPACK) includes:
- Absorption correction using spherical harmonics
- Frame scaling
- Detector area scaling
;

loop_
_space_group_symop_operation_xyz
'x, y, z'
'-x, -y, -z'

loop_
_atom_site_label
_atom_site_type_symbol
_atom_site_fract_x
_atom_site_fract_y
_atom_site_fract_z
_atom_site_U_iso_or_equiv
_atom_site_adp_type
_atom_site_occupancy
_atom_site_site_symmetry_order
_atom_site_calc_flag
_atom_site_refinement_flags_posn
_atom_site_refinement_flags_adp
_atom_site_refinement_flags_occupancy
_atom_site_disorder_assembly
_atom_site_disorder_group
F1 F 0.2828(5) 0.5427(5) 0.9246(3) 0.0534(9) Uani 1 1 d . . . . .
F2 F 0.2728(4) 0.5474(4) 0.6893(3) 0.0508(9) Uani 1 1 d . . . . .
F3 F 0.4468(5) 0.2885(5) 0.8361(5) 0.0735(12) Uani 1 1 d . . . . .
F4 F 0.1414(6) 0.3931(6) 0.8360(4) 0.0692(11) Uani 1 1 d . . . . .
B1 B 0.2850(9) 0.4411(8) 0.8215(6) 0.0432(14) Uani 1 1 d . . . . .
O1 O 0.1404(5) 1.1065(5) 0.5632(4) 0.0484(10) Uani 1 1 d . . . . .
O2 O 0.2677(5) 0.9975(5) 0.3694(4) 0.0424(9) Uani 1 1 d . . . . .
N1 N 0.4446(6) 0.8035(6) 0.7315(5) 0.0388(10) Uani 1 1 d . . . . .
N2 N 0.6503(6) 0.5822(6) 0.6498(5) 0.0409(10) Uani 1 1 d . . . . .
C1 C 0.5855(7) 0.6473(7) 0.7665(6) 0.0420(12) Uani 1 1 d . . . . .
H1 H 0.633679 0.589689 0.860417 0.050 Uiso 1 1 calc R U . . .
C2 C 0.4128(7) 0.8401(7) 0.5862(5) 0.0374(11) Uani 1 1 d . . . . .
C3 C 0.5429(7) 0.7010(7) 0.5354(5) 0.0387(11) Uani 1 1 d . . . . .
H3 H 0.556699 0.688569 0.438987 0.046 Uiso 1 1 calc R U . . .
C4 C 0.3424(8) 0.9132(8) 0.8349(6) 0.0459(13) Uani 1 1 d . . . . .
H4A H 0.216846 0.926443 0.830818 0.069 Uiso 1 1 calc R U . . .
H4B H 0.345318 1.033589 0.812234 0.069 Uiso 1 1 calc R U . . .
H4C H 0.396927 0.852532 0.930418 0.069 Uiso 1 1 calc R U . . .
C5 C 0.8031(7) 0.4087(7) 0.6472(6) 0.0486(14) Uani 1 1 d . . . . .
H5A H 0.762615 0.309624 0.669856 0.073 Uiso 1 1 calc R U . . .
H5B H 0.897570 0.389684 0.717462 0.073 Uiso 1 1 calc R U . . .
H5C H 0.851424 0.410566 0.552656 0.073 Uiso 1 1 calc R U . . .
C6 C 0.2593(7) 0.9970(7) 0.5079(6) 0.0404(12) Uani 1 1 d . . . . .
C7 C 0.1143(8) 1.1375(8) 0.2794(6) 0.0444(12) Uani 1 1 d . . . . .
H7A H 0.105738 1.260086 0.284794 0.053 Uiso 1 1 calc R U . . .
H7B H 0.000211 1.128890 0.310616 0.053 Uiso 1 1 calc R U . . .
C8 C 0.1466(8) 1.1048(9) 0.1313(6) 0.0524(14) Uani 1 1 d . . . . .
H8A H 0.146017 0.986842 0.126061 0.079 Uiso 1 1 calc R U . . .
H8B H 0.263986 1.105007 0.104290 0.079 Uiso 1 1 calc R U . . .
H8C H 0.050963 1.201259 0.066511 0.079 Uiso 1 1 calc R U . . .

loop_
_atom_site_aniso_label
_atom_site_aniso_U_11
_atom_site_aniso_U_22
_atom_site_aniso_U_33
_atom_site_aniso_U_23
_atom_site_aniso_U_13
_atom_site_aniso_U_12
F1 0.058(2) 0.0523(19) 0.0420(17) -0.0168(14) -0.0002(15) -0.0115(16)
F2 0.0528(19) 0.0486(18) 0.0411(18) -0.0105(14) 0.0054(14) -0.0102(15)
F3 0.060(2) 0.053(2) 0.077(3) -0.0197(19) -0.016(2) 0.0119(18)
F4 0.073(3) 0.083(3) 0.062(2) -0.0055(19) -0.0001(19) -0.046(2)
B1 0.042(3) 0.040(3) 0.037(3) -0.010(2) -0.002(2) -0.005(3)
O1 0.039(2) 0.043(2) 0.045(2) -0.0158(16) 0.0070(16) 0.0042(16)
O2 0.0367(19) 0.0410(19) 0.0351(19) -0.0095(15) 0.0022(15) -0.0004(16)
N1 0.036(2) 0.038(2) 0.036(2) -0.0119(17) 0.0042(17) -0.0071(18)
N2 0.037(2) 0.040(2) 0.037(2) -0.0112(18) 0.0010(18) -0.0054(19)
C1 0.041(3) 0.042(3) 0.039(3) -0.011(2) 0.002(2) -0.011(2)
C2 0.033(3) 0.035(2) 0.037(3) -0.010(2) 0.004(2) -0.006(2)
C3 0.036(3) 0.039(3) 0.036(3) -0.010(2) 0.003(2) -0.008(2)
C4 0.046(3) 0.050(3) 0.037(3) -0.018(2) 0.007(2) -0.010(3)
C5 0.042(3) 0.042(3) 0.046(3) -0.014(2) -0.003(2) 0.002(2)
C6 0.037(3) 0.037(3) 0.044(3) -0.011(2) 0.004(2) -0.011(2)
C7 0.036(3) 0.042(3) 0.042(3) -0.006(2) -0.002(2) -0.004(2)
C8 0.045(3) 0.054(3) 0.043(3) -0.006(3) 0.000(2) -0.006(3)

loop_
_atom_type_symbol
_atom_type_description
_atom_type_scat_dispersion_real
_atom_type_scat_dispersion_imag
_atom_type_scat_source
C C 0.0181 0.0091 'International Tables Vol C Tables 4.2.6.8 and 6.1.1.4'
H H 0.0000 0.0000 'International Tables Vol C Tables 4.2.6.8 and 6.1.1.4'
B B 0.0090 0.0039 'International Tables Vol C Tables 4.2.6.8 and 6.1.1.4'
F F 0.0727 0.0534 'International Tables Vol C Tables 4.2.6.8 and 6.1.1.4'
N N 0.0311 0.0180 'International Tables Vol C Tables 4.2.6.8 and 6.1.1.4'
O O 0.0492 0.0322 'International Tables Vol C Tables 4.2.6.8 and 6.1.1.4'

loop_
_exptl_crystal_face_index_h
_exptl_crystal_face_index_k
_exptl_crystal_face_index_l
_exptl_crystal_face_perp_dist
2 -4 0 0.0324
4 4 -2 0.0212
-3 3 0 0.0290
-4 -4 2 0.0205
-1 -1 -6 0.0057
1 1 6 0.0019

loop_
_geom_angle_atom_site_label_1
_geom_angle_atom_site_label_2
_geom_angle_atom_site_label_3
_geom_angle
_geom_angle_site_symmetry_1
_geom_angle_site_symmetry_3
_geom_angle_publ_flag
F4 B1 F2 109.8(5) . . ?
F4 B1 F3 110.9(5) . . ?
F2 B1 F3 108.6(5) . . ?
F4 B1 F1 109.6(5) . . ?
F2 B1 F1 108.4(5) . . ?
F3 B1 F1 109.5(5) . . ?
C6 O2 C7 116.2(4) . . ?
C1 N1 C2 108.2(4) . . ?
C1 N1 C4 123.7(4) . . ?
C2 N1 C4 128.1(4) . . ?
C1 N2 C3 108.1(4) . . ?
C1 N2 C5 125.3(5) . . ?
C3 N2 C5 126.5(4) . . ?
N1 C1 N2 109.7(5) . . ?
C3 C2 N1 107.0(4) . . ?
C3 C2 C6 128.5(5) . . ?
N1 C2 C6 124.4(4) . . ?
C2 C3 N2 107.0(4) . . ?
O1 C6 O2 125.4(5) . . ?
O1 C6 C2 124.2(5) . . ?
O2 C6 C2 110.4(4) . . ?
O2 C7 C8 106.9(4) . . ?

loop_
_geom_bond_atom_site_label_1
_geom_bond_atom_site_label_2
_geom_bond_distance
_geom_bond_site_symmetry_2
_geom_bond_publ_flag
F1 B1 1.404(7) . ?
F2 B1 1.381(7) . ?
F3 B1 1.385(7) . ?
F4 B1 1.368(8) . ?
O1 C6 1.212(6) . ?
O2 C6 1.331(7) . ?
O2 C7 1.464(6) . ?
N1 C1 1.316(7) . ?
N1 C2 1.382(7) . ?
N1 C4 1.472(7) . ?
N2 C1 1.336(7) . ?
N2 C3 1.372(7) . ?
N2 C5 1.463(7) . ?
C2 C3 1.362(7) . ?
C2 C6 1.470(7) . ?
C7 C8 1.494(8) . ?

loop_
_geom_torsion_atom_site_label_1
_geom_torsion_atom_site_label_2
_geom_torsion_atom_site_label_3
_geom_torsion_atom_site_label_4
_geom_torsion
_geom_torsion_site_symmetry_1
_geom_torsion_site_symmetry_2
_geom_torsion_site_symmetry_3
_geom_torsion_site_symmetry_4
_geom_torsion_publ_flag
C2 N1 C1 N2 1.6(6) . . . . ?
C4 N1 C1 N2 -179.2(5) . . . . ?
C3 N2 C1 N1 -1.3(6) . . . . ?
C5 N2 C1 N1 -178.1(5) . . . . ?
C1 N1 C2 C3 -1.2(5) . . . . ?
C4 N1 C2 C3 179.6(5) . . . . ?
C1 N1 C2 C6 175.8(5) . . . . ?
C4 N1 C2 C6 -3.4(8) . . . . ?
N1 C2 C3 N2 0.4(5) . . . . ?
C6 C2 C3 N2 -176.5(5) . . . . ?
C1 N2 C3 C2 0.5(6) . . . . ?
C5 N2 C3 C2 177.3(5) . . . . ?
C7 O2 C6 O1 -3.5(7) . . . . ?
C7 O2 C6 C2 174.8(4) . . . . ?
C3 C2 C6 O1 173.2(5) . . . . ?
N1 C2 C6 O1 -3.2(8) . . . . ?
C3 C2 C6 O2 -5.1(7) . . . . ?
N1 C2 C6 O2 178.6(4) . . . . ?
C6 O2 C7 C8 -176.3(4) . . . . ?

loop_
_exptl_oxdiff_crystal_face_indexfrac_h
_exptl_oxdiff_crystal_face_indexfrac_k
_exptl_oxdiff_crystal_face_indexfrac_l
_exptl_oxdiff_crystal_face_x
_exptl_oxdiff_crystal_face_y
_exptl_oxdiff_crystal_face_z
1.8447 -3.7151 0.0562 0.2135 0.6023 0.7692
4.1373 4.0361 -1.6584 -0.2993 -0.8471 0.4391
-2.5300 3.1854 0.1984 -0.1726 -0.4867 -0.8563
-3.8818 -4.2581 1.6239 0.3105 0.8785 -0.3630
-0.8857 -0.9355 -6.1636 -0.9915 0.1301 0.0093
0.8857 0.9355 6.1636 0.9915 -0.1301 -0.0093
